data_7160764
loop_
_publ_author_name
'Khandare, Sopan Pralhad'
'Mandal, Arnab'
'Patra, Abhijit'
'Bates, Roderick W.'

_publ_section_title
;
 Donor acceptor phenanthrenes and benzoquinolines: synthesis by C-H
 activation and their photophysical properties.
;
_journal_issue 41
_journal_name_full 'Organic &amp; biomolecular chemistry'
_journal_page_first 9424
_journal_page_last 9429
_journal_paper_doi 10.1039/d5ob01351h
_journal_volume 23
_journal_year 2025
_chemical_formula_sum 'C15 H14 B F4 N O'
_chemical_formula_weight 311.08
_chemical_melting_point 480.0(10)
_chemical_name_systematic '9-methoxy-1-methylbenzo[h]quinolin-1-ium tetrafluoroborate'
_space_group_crystal_system monoclinic
_space_group_IT_number 14
_space_group_name_Hall '-P 2yn'
_space_group_name_H-M_alt 'P 1 21/n 1'
_atom_sites_solution_hydrogens geom
_audit_update_record
;
2025-04-09 deposited with the CCDC.	2025-10-02 downloaded from the CCDC.
;
_cell_angle_alpha 90
_cell_angle_beta 91.642(4)
_cell_angle_gamma 90
_cell_formula_units_Z 4
_cell_length_a 6.7520(8)
_cell_length_b 18.543(2)
_cell_length_c 11.0244(13)
_cell_measurement_reflns_used 6359
_cell_measurement_temperature 100.(2)
_cell_measurement_theta_max 25.6887
_cell_measurement_theta_min 2.1966
_cell_volume 1379.7(3)
_computing_cell_refinement 'SAINT V8.40B (Bruker AXS LLC, 2019)'
_computing_data_collection 'APEX4 (Ver 2021.4-0, Bruker AXS Inc., 2021)'
_computing_data_reduction 'SAINT V8.40B (Bruker AXS LLC, 2019)'
_computing_publication_material 'APEX4 (Ver 2021.4-0, Bruker AXS Inc., 2021)'
_computing_structure_refinement 'SHELXL-2018/3 (Sheldrick, 2018)'
_computing_structure_solution 'XT, VERSION 2018/2'
_diffrn_ambient_temperature 100.(2)
_diffrn_detector_area_resol_mean 7.3910
_diffrn_measured_fraction_theta_full 0.997
_diffrn_measured_fraction_theta_max 0.997
_diffrn_measurement_device 'four-circle diffractometer'
_diffrn_measurement_device_type 'Photon II CPADs detector'
_diffrn_measurement_method 'phi and omega scans'
_diffrn_radiation_monochromator 'Multilayer Mirror'
_diffrn_radiation_probe x-ray
_diffrn_radiation_type MoK\a
_diffrn_radiation_wavelength 0.71073
_diffrn_reflns_av_R_equivalents 0.1291
_diffrn_reflns_av_unetI/netI 0.0856
_diffrn_reflns_limit_h_max 8
_diffrn_reflns_limit_h_min -8
_diffrn_reflns_limit_k_max 22
_diffrn_reflns_limit_k_min -22
_diffrn_reflns_limit_l_max 13
_diffrn_reflns_limit_l_min -13
_diffrn_reflns_number 16157
_diffrn_reflns_theta_full 25.24
_diffrn_reflns_theta_max 26.04
_diffrn_reflns_theta_min 2.15
_diffrn_source 'Incoatec microfocus source'
_diffrn_source_current 1.4
_diffrn_source_power 0.07
_diffrn_source_type 'Bruker D8 Quest'
_diffrn_source_voltage 50
_exptl_absorpt_coefficient_mu 0.129
_exptl_absorpt_correction_T_max 1.00
_exptl_absorpt_correction_T_min 0.49
_exptl_absorpt_correction_type multi-scan
_exptl_absorpt_process_details
;
Krause, L., Herbst-Irmer, R., Sheldrick, G. M., Stalke, D. (2015).
"Comparison of silver and molybdenum microfocus X-ray sources for
single-crystal structure determination"
J. Appl. Cryst. 48, 3-10.
doi:10.1107/S1600576714022985
;
_exptl_crystal_colour colourless
_exptl_crystal_density_diffrn 1.498
_exptl_crystal_density_method 'not measured'
_exptl_crystal_description plate
_exptl_crystal_F_000 640
_exptl_crystal_recrystallization_method 'Re-crystallisation from solvent: methanol'
_exptl_crystal_size_max 0.220
_exptl_crystal_size_mid 0.200
_exptl_crystal_size_min 0.010
_refine_diff_density_max 0.551
_refine_diff_density_min -0.355
_refine_ls_extinction_method none
_refine_ls_goodness_of_fit_ref 1.032
_refine_ls_hydrogen_treatment constr
_refine_ls_matrix_type full
_refine_ls_number_parameters 201
_refine_ls_number_reflns 2724
_refine_ls_number_restraints 0
_refine_ls_restrained_S_all 1.032
_refine_ls_R_factor_all 0.1212
_refine_ls_R_factor_gt 0.0677
_refine_ls_shift/su_max 0.000
_refine_ls_shift/su_mean 0.000
_refine_ls_structure_factor_coef Fsqd
_refine_ls_weighting_details 'w=1/[\s^2^(Fo^2^)+(0.0782P)^2^+2.4240P] where P=(Fo^2^+2Fc^2^)/3'
_refine_ls_weighting_scheme calc
_refine_ls_wR_factor_gt 0.1675
_refine_ls_wR_factor_ref 0.2075
_reflns_Friedel_coverage 0.000
_reflns_number_gt 1670
_reflns_number_total 2724
_reflns_threshold_expression 'I > 2\s(I)'
_cod_data_source_file d5ob01351h2.cif
_cod_data_source_block rb139m
_cod_depositor_comments
;
The following automatic conversions were performed:

data item '_chemical_melting_point' value '479-481' was changed to
'480.0(10)' -- the average value was taken and precision was
estimated.

data item '_diffrn_radiation_probe' value 'X-ray' was changed to
'x-ray' in accordance with the
/home/data/users/saulius/crontab/automatic-downloads/rss-feeds/RSC/lib/dictionaries/cif_core.dic
dictionary named 'cif_core.dic' version 2.4.2 last updated on
2011-04-26.

data item '_exptl_absorpt_correction_type' value 'Multi-Scan' was
changed to 'multi-scan' in accordance with the
/home/data/users/saulius/crontab/automatic-downloads/rss-feeds/RSC/lib/dictionaries/cif_core.dic
dictionary named 'cif_core.dic' version 2.4.2 last updated on
2011-04-26.

Automatic conversion script
Id: cif_fix_values 8170 2020-07-09 18:12:32Z antanas 

 Adding full bibliography for 7160763--7160769.cif.
;
_cod_database_code 7160764

loop_
_space_group_symop_operation_xyz
'x, y, z'
'-x+1/2, y+1/2, -z+1/2'
'-x, -y, -z'
'x-1/2, -y-1/2, z-1/2'

loop_
_atom_site_type_symbol
_atom_site_label
_atom_site_fract_x
_atom_site_fract_y
_atom_site_fract_z
_atom_site_U_iso_or_equiv
_atom_site_adp_type
_atom_site_calc_flag
_atom_site_refinement_flags_adp
_atom_site_refinement_flags_occupancy
_atom_site_refinement_flags_posn
_atom_site_occupancy
_atom_site_disorder_assembly
_atom_site_disorder_group
F F1 0.6019(3) 0.50542(13) 0.7313(2) 0.0455(7) Uani d . . . 1 . .
F F2 0.8780(3) 0.50114(13) 0.6189(2) 0.0458(7) Uani d . . . 1 . .
F F3 0.8919(4) 0.46223(13) 0.8138(2) 0.0483(7) Uani d . . . 1 . .
F F4 0.7223(3) 0.39688(12) 0.6710(2) 0.0449(7) Uani d . . . 1 . .
O O1 0.8771(4) 0.16139(14) 0.5312(2) 0.0356(7) Uani d . . . 1 . .
N N1 0.8196(4) 0.16912(16) 0.0453(3) 0.0312(7) Uani d . . . 1 . .
C C1 0.8488(5) 0.23686(19) 0.0987(3) 0.0281(8) Uani d . . . 1 . .
C C2 0.8317(5) 0.1598(2) -0.0744(3) 0.0317(9) Uani d . . . 1 . .
H H2 0.817612 0.112390 -0.105979 0.038000 Uiso calc U . R 1 . .
C C3 0.8635(5) 0.2154(2) -0.1544(4) 0.0336(9) Uani d . . . 1 . .
H H3 0.877051 0.206593 -0.238653 0.040000 Uiso calc U . R 1 . .
C C4 0.8748(5) 0.2844(2) -0.1077(3) 0.0322(9) Uani d . . . 1 . .
H H4 0.886944 0.324388 -0.160828 0.039000 Uiso calc U . R 1 . .
C C5 0.8686(5) 0.2956(2) 0.0174(3) 0.0308(9) Uani d . . . 1 . .
C C6 0.8529(5) 0.24884(19) 0.2289(3) 0.0276(8) Uani d . . . 1 . .
C C7 0.8488(5) 0.3219(2) 0.2688(3) 0.0293(8) Uani d . . . 1 . .
C C8 0.8585(5) 0.3802(2) 0.1841(4) 0.0335(9) Uani d . . . 1 . .
H H8 0.852889 0.428477 0.212544 0.040000 Uiso calc U . R 1 . .
C C9 0.8753(5) 0.3674(2) 0.0649(4) 0.0351(9) Uani d . . . 1 . .
H H9 0.892035 0.406780 0.011083 0.042000 Uiso calc U . R 1 . .
C C10 0.8695(5) 0.1943(2) 0.3187(3) 0.0291(8) Uani d . . . 1 . .
H H10 0.884032 0.145466 0.294526 0.035000 Uiso calc U . R 1 . .
C C11 0.8650(5) 0.2109(2) 0.4402(3) 0.0321(9) Uani d . . . 1 . .
C C12 0.8475(5) 0.2830(2) 0.4787(3) 0.0313(9) Uani d . . . 1 . .
H H12 0.838810 0.294058 0.562532 0.038000 Uiso calc U . R 1 . .
C C13 0.8433(5) 0.3369(2) 0.3938(4) 0.0333(9) Uani d . . . 1 . .
H H13 0.836360 0.385625 0.419928 0.040000 Uiso calc U . R 1 . .
C C14 0.7420(6) 0.1047(2) 0.1122(4) 0.0415(10) Uani d . . . 1 . .
H H14A 0.667921 0.073520 0.055235 0.062000 Uiso calc U . R 1 . .
H H14B 0.654283 0.120956 0.175976 0.062000 Uiso calc U . R 1 . .
H H14C 0.853262 0.077717 0.148752 0.062000 Uiso calc U . R 1 . .
C C15 0.8830(6) 0.0867(2) 0.4966(4) 0.0403(10) Uani d . . . 1 . .
H H15A 0.885237 0.056495 0.569539 0.060000 Uiso calc U . R 1 . .
H H15B 1.002405 0.077629 0.450503 0.060000 Uiso calc U . R 1 . .
H H15C 0.765387 0.075183 0.446190 0.060000 Uiso calc U . R 1 . .
B B1 0.7739(7) 0.4671(2) 0.7087(4) 0.0343(10) Uani d . . . 1 . .

loop_
_atom_site_aniso_label
_atom_site_aniso_U_11
_atom_site_aniso_U_22
_atom_site_aniso_U_33
_atom_site_aniso_U_12
_atom_site_aniso_U_13
_atom_site_aniso_U_23
F1 0.0461(14) 0.0421(14) 0.0486(15) 0.0038(11) 0.0063(11) -0.0104(11)
F2 0.0522(14) 0.0423(14) 0.0432(15) 0.0063(11) 0.0080(11) 0.0114(11)
F3 0.0630(16) 0.0425(14) 0.0386(14) -0.0070(12) -0.0137(12) 0.0081(11)
F4 0.0540(15) 0.0340(13) 0.0465(15) 0.0009(11) -0.0022(11) -0.0077(11)
O1 0.0478(16) 0.0301(14) 0.0286(15) 0.0003(12) -0.0027(12) 0.0006(11)
N1 0.0336(16) 0.0306(17) 0.0295(18) 0.0022(13) -0.0006(13) -0.0003(14)
C1 0.0261(18) 0.029(2) 0.029(2) 0.0017(14) -0.0010(15) -0.0011(16)
C2 0.0326(19) 0.033(2) 0.029(2) -0.0007(16) 0.0001(16) -0.0008(17)
C3 0.0312(19) 0.041(2) 0.029(2) 0.0010(16) -0.0015(16) -0.0003(17)
C4 0.0303(19) 0.036(2) 0.030(2) -0.0001(16) -0.0019(16) 0.0059(17)
C5 0.0274(18) 0.032(2) 0.033(2) -0.0011(15) -0.0016(15) 0.0027(17)
C6 0.0263(18) 0.029(2) 0.028(2) -0.0023(14) -0.0018(15) -0.0004(16)
C7 0.0290(18) 0.029(2) 0.030(2) 0.0015(15) -0.0052(15) -0.0012(16)
C8 0.035(2) 0.030(2) 0.035(2) 0.0009(16) -0.0027(16) 0.0013(17)
C9 0.036(2) 0.033(2) 0.037(2) 0.0009(16) -0.0012(17) 0.0026(18)
C10 0.0311(19) 0.0275(19) 0.029(2) -0.0012(15) -0.0019(15) -0.0029(16)
C11 0.0294(19) 0.036(2) 0.031(2) -0.0002(16) -0.0022(15) 0.0002(17)
C12 0.034(2) 0.033(2) 0.026(2) -0.0001(16) -0.0039(16) -0.0053(17)
C13 0.031(2) 0.035(2) 0.034(2) -0.0025(16) -0.0017(16) -0.0048(17)
C14 0.048(2) 0.039(2) 0.038(2) -0.0089(19) -0.0026(19) -0.0022(19)
C15 0.053(2) 0.030(2) 0.038(2) 0.0020(18) 0.0015(19) 0.0011(18)
B1 0.043(2) 0.029(2) 0.031(2) -0.0001(19) 0.001(2) 0.0016(19)

loop_
_atom_type_symbol
_atom_type_description
_atom_type_scat_dispersion_real
_atom_type_scat_dispersion_imag
_atom_type_scat_source
C C 0.0033 0.0016 'International Tables Vol C Tables 4.2.6.8 and 6.1.1.4'
H H 0.0000 0.0000 'International Tables Vol C Tables 4.2.6.8 and 6.1.1.4'
B B 0.0013 0.0007 'International Tables Vol C Tables 4.2.6.8 and 6.1.1.4'
F F 0.0171 0.0103 'International Tables Vol C Tables 4.2.6.8 and 6.1.1.4'
N N 0.0061 0.0033 'International Tables Vol C Tables 4.2.6.8 and 6.1.1.4'
O O 0.0106 0.0060 'International Tables Vol C Tables 4.2.6.8 and 6.1.1.4'

loop_
_geom_angle_atom_site_label_1
_geom_angle_atom_site_label_2
_geom_angle_atom_site_label_3
_geom_angle_site_symmetry_1
_geom_angle_site_symmetry_3
_geom_angle
_geom_angle_publ_flag
C11 O1 C15 . . 117.1(3) ?
C2 N1 C1 . . 121.3(3) ?
C2 N1 C14 . . 114.4(3) ?
C1 N1 C14 . . 123.6(3) ?
N1 C1 C5 . . 116.0(3) ?
N1 C1 C6 . . 123.5(3) ?
C5 C1 C6 . . 120.5(3) ?
N1 C2 C3 . . 123.5(4) ?
C2 C3 C4 . . 117.5(4) ?
C3 C4 C5 . . 120.2(4) ?
C4 C5 C1 . . 121.0(4) ?
C4 C5 C9 . . 119.9(4) ?
C1 C5 C9 . . 119.1(3) ?
C10 C6 C7 . . 117.7(3) ?
C10 C6 C1 . . 125.5(3) ?
C7 C6 C1 . . 116.8(3) ?
C13 C7 C6 . . 119.4(3) ?
C13 C7 C8 . . 119.5(3) ?
C6 C7 C8 . . 121.0(3) ?
C9 C8 C7 . . 120.8(4) ?
C8 C9 C5 . . 121.3(4) ?
C11 C10 C6 . . 121.1(3) ?
O1 C11 C10 . . 124.4(4) ?
O1 C11 C12 . . 114.9(3) ?
C10 C11 C12 . . 120.7(4) ?
C13 C12 C11 . . 119.1(4) ?
C12 C13 C7 . . 121.6(4) ?
F2 B1 F3 . . 109.6(3) ?
F2 B1 F1 . . 109.8(3) ?
F3 B1 F1 . . 110.2(3) ?
F2 B1 F4 . . 109.8(3) ?
F3 B1 F4 . . 108.5(3) ?
F1 B1 F4 . . 108.9(3) ?

loop_
_geom_bond_atom_site_label_1
_geom_bond_atom_site_label_2
_geom_bond_site_symmetry_2
_geom_bond_distance
_geom_bond_publ_flag
F1 B1 . 1.391(5) ?
F2 B1 . 1.383(5) ?
F3 B1 . 1.390(5) ?
F4 B1 . 1.407(5) ?
O1 C11 . 1.361(5) ?
O1 C15 . 1.437(5) ?
N1 C2 . 1.336(5) ?
N1 C1 . 1.399(5) ?
N1 C14 . 1.505(5) ?
C1 C5 . 1.420(5) ?
C1 C6 . 1.452(5) ?
C2 C3 . 1.378(5) ?
C3 C4 . 1.380(6) ?
C4 C5 . 1.397(5) ?
C5 C9 . 1.430(6) ?
C6 C10 . 1.417(5) ?
C6 C7 . 1.424(5) ?
C7 C13 . 1.407(5) ?
C7 C8 . 1.431(5) ?
C8 C9 . 1.344(5) ?
C10 C11 . 1.376(5) ?
C11 C12 . 1.408(5) ?
C12 C13 . 1.369(5) ?
